data_9017359
loop_
_publ_author_name
'Effenberger, H.'
'Mereiter, K.'
'Zemann, J.'

_publ_section_title
;
 Crystal structure refinements of magnesite, calcite, rhodochrosite, siderite,
 smithsonite, and dolomite, with discussion of some aspects of the
 stereochemistry of calcite type carbonates
;
_journal_name_full 'Zeitschrift fur Kristallographie'
_journal_page_first 233
_journal_page_last 243
_journal_volume 156
_journal_year 1981
_chemical_compound_source Iceland
_chemical_formula_sum 'C Ca0.99 Mg0.01 O3'
_chemical_name_mineral Calcite
_space_group_IT_number 167
_space_group_name_Hall '-R 3 2"c'
_space_group_name_H-M_alt 'R -3 c :H'
_symmetry_space_group_name_H-M 'R -3 c :H'
_cell_angle_alpha 90
_cell_angle_beta 90
_cell_angle_gamma 120
_cell_length_a 4.9896
_cell_length_b 4.9896
_cell_length_c 17.0610
_cell_formula_units_Z 6
_cell_volume 367.846
_database_code_amcsd 0020835
_exptl_crystal_density_diffrn 2.707
_cod_data_source_file inputs/fixed/downloads/12/12910.cif
_cod_data_source_block 12910
_cod_original_sg_symbol_H-M 'R -3 c'
_cod_original_formula_sum '(Ca.99 Mg.01) C O3'
_cod_database_code 9017359

loop_
_space_group_symop_operation_xyz
x,y,z
2/3+x,1/3+y,1/3+z
1/3+x,2/3+y,2/3+z
x,x-y,1/2+z
2/3+x,1/3+x-y,5/6+z
1/3+x,2/3+x-y,1/6+z
y,x,1/2-z
2/3+y,1/3+x,5/6-z
1/3+y,2/3+x,1/6-z
-x+y,y,1/2+z
2/3-x+y,1/3+y,5/6+z
1/3-x+y,2/3+y,1/6+z
-x,-x+y,1/2-z
2/3-x,1/3-x+y,5/6-z
1/3-x,2/3-x+y,1/6-z
-y,-x,1/2+z
2/3-y,1/3-x,5/6+z
1/3-y,2/3-x,1/6+z
x-y,-y,1/2-z
2/3+x-y,1/3-y,5/6-z
1/3+x-y,2/3-y,1/6-z
y,-x+y,-z
2/3+y,1/3-x+y,1/3-z
1/3+y,2/3-x+y,2/3-z
-x+y,-x,z
2/3-x+y,1/3-x,1/3+z
1/3-x+y,2/3-x,2/3+z
-x,-y,-z
2/3-x,1/3-y,1/3-z
1/3-x,2/3-y,2/3-z
-y,x-y,z
2/3-y,1/3+x-y,1/3+z
1/3-y,2/3+x-y,2/3+z
x-y,x,-z
2/3+x-y,1/3+x,1/3-z
1/3+x-y,2/3+x,2/3-z

loop_
_atom_site_aniso_label
_atom_site_aniso_U_11
_atom_site_aniso_U_22
_atom_site_aniso_U_33
_atom_site_aniso_U_12
_atom_site_aniso_U_13
_atom_site_aniso_U_23
Ca 0.00989 0.00989 0.00972 0.00495 0.00000 0.00000
Mg 0.00989 0.00989 0.00972 0.00495 0.00000 0.00000
C 0.00851 0.00851 0.01161 0.00426 0.00000 0.00000
O 0.01108 0.02176 0.02057 0.01088 -0.00411 -0.00822

loop_
_atom_site_label
_atom_site_fract_x
_atom_site_fract_y
_atom_site_fract_z
_atom_site_occupancy
Ca 0.00000 0.00000 0.00000 0.99000
Mg 0.00000 0.00000 0.00000 0.01000
C 0.00000 0.00000 0.25000 1.00000
O 0.25682 0.00000 0.25000 1.00000

loop_
_cod_related_entry_id
_cod_related_entry_database
_cod_related_entry_code
1 AMCSD 0020835
